data_1576578
loop_
_publ_author_name
'Qin, Shao-Jie'
'Shivanna, Mohana'
'Gao, Mei-Yan'
'Deng, Cheng-Hua'
'Wang, Shi-Qiang'
'Li, Dan'
'Fu, Shao-Dan'
'Qiu, Shuai'
'Song, Bai-Qiao'
'Yang, Qing-Yuan'

_publ_section_title
;
 Crystallographic visualization of C3-hydrocarbon-induced structural
 transformation and guest encapsulation within a flexible coordination
 network.
;
_journal_issue 14
_journal_name_full 'Chemical science'
_journal_page_first 7115
_journal_page_last 7124
_journal_paper_doi 10.1039/d5sc07430d
_journal_volume 17
_journal_year 2026
_chemical_formula_moiety 'C24 H20 Cu F6 N8 Si, 2.5(C3 H6)'
_chemical_formula_sum 'C31.5 H35 Cu F6 N8 Si'
_chemical_formula_weight 731.30
_space_group_crystal_system triclinic
_space_group_IT_number 2
_space_group_name_Hall '-P 1'
_space_group_name_H-M_alt 'P -1'
_atom_sites_solution_hydrogens mixed
_audit_creation_date 2020-11-14
_audit_creation_method
;
Olex2 1.2
(compiled 2018.05.29 svn.r3508 for OlexSys, GUI svn.r5506)
;
_audit_update_record
;
2020-11-14 deposited with the CCDC.	2026-01-22 downloaded from the CCDC.
;
_cell_angle_alpha 63.239(2)
_cell_angle_beta 70.955(2)
_cell_angle_gamma 63.228(2)
_cell_formula_units_Z 2
_cell_length_a 12.4446(10)
_cell_length_b 12.9292(11)
_cell_length_c 13.3270(11)
_cell_measurement_reflns_used 9973
_cell_measurement_temperature 150
_cell_measurement_theta_max 25.062
_cell_measurement_theta_min 2.989
_cell_volume 1688.8(2)
_computing_cell_refinement 'SAINT v8.37A (Bruker, 2015)'
_computing_data_reduction 'SAINT v8.37A (Bruker, 2015)'
_computing_molecular_graphics 'Olex2 (Dolomanov et al., 2009)'
_computing_publication_material 'Olex2 (Dolomanov et al., 2009)'
_computing_structure_refinement 'XL (Sheldrick, 2008)'
_diffrn_ambient_temperature 150.0
_diffrn_measured_fraction_theta_full 0.989
_diffrn_measured_fraction_theta_max 0.989
_diffrn_measurement_device_type 'CCD area detector'
_diffrn_measurement_method 'phi and omega scans'
_diffrn_radiation_monochromator graphite
_diffrn_radiation_type MoK\a
_diffrn_radiation_wavelength 0.71073
_diffrn_reflns_av_unetI/netI 0.0367
_diffrn_reflns_Laue_measured_fraction_full 0.989
_diffrn_reflns_Laue_measured_fraction_max 0.989
_diffrn_reflns_limit_h_max 14
_diffrn_reflns_limit_h_min -14
_diffrn_reflns_limit_k_max 15
_diffrn_reflns_limit_k_min -15
_diffrn_reflns_limit_l_max 15
_diffrn_reflns_limit_l_min -12
_diffrn_reflns_number 5973
_diffrn_reflns_point_group_measured_fraction_full 0.989
_diffrn_reflns_point_group_measured_fraction_max 0.989
_diffrn_reflns_theta_full 25.136
_diffrn_reflns_theta_max 25.136
_diffrn_reflns_theta_min 2.728
_exptl_absorpt_coefficient_mu 0.751
_exptl_absorpt_correction_T_max 0.7452
_exptl_absorpt_correction_T_min 0.5324
_exptl_absorpt_correction_type multi-scan
_exptl_absorpt_process_details
;
SADABS-2016/2 (Bruker,2016/2) was used for absorption correction.
wR2(int) was 0.0918 before and 0.0746 after correction.
The Ratio of minimum to maximum transmission is 0.7144.
The \l/2 correction factor is Not present.
;
_exptl_crystal_colour 'clear light violet'
_exptl_crystal_colour_lustre clear
_exptl_crystal_colour_modifier light
_exptl_crystal_colour_primary violet
_exptl_crystal_density_diffrn 1.438
_exptl_crystal_description needle
_exptl_crystal_F_000 754
_exptl_crystal_size_max 0.2
_exptl_crystal_size_mid 0.15
_exptl_crystal_size_min 0.1
_refine_diff_density_max 2.332
_refine_diff_density_min -1.707
_refine_diff_density_rms 0.188
_refine_ls_extinction_method none
_refine_ls_goodness_of_fit_ref 1.075
_refine_ls_hydrogen_treatment constr
_refine_ls_matrix_type full
_refine_ls_number_parameters 448
_refine_ls_number_reflns 5973
_refine_ls_number_restraints 42
_refine_ls_restrained_S_all 1.073
_refine_ls_R_factor_all 0.1294
_refine_ls_R_factor_gt 0.1166
_refine_ls_shift/su_max 0.000
_refine_ls_shift/su_mean 0.000
_refine_ls_structure_factor_coef Fsqd
_refine_ls_weighting_details 'w=1/[\s^2^(Fo^2^)+(0.1431P)^2^+15.3986P] where P=(Fo^2^+2Fc^2^)/3'
_refine_ls_weighting_scheme calc
_refine_ls_wR_factor_gt 0.3099
_refine_ls_wR_factor_ref 0.3215
_reflns_Friedel_coverage 0.000
_reflns_number_gt 5057
_reflns_number_total 5973
_reflns_threshold_expression 'I > 2\s(I)'
_cod_data_source_file d5sc07430d2.cif
_cod_data_source_block oo_tw_CCDC2
_cod_depositor_comments 'Adding full bibliography for 1576576--1576578.cif.'
_cod_original_formula_sum 'C31.50 H35 Cu F6 N8 Si'
_cod_database_code 1576578
_shelx_shelxl_version_number 2016/6
_shelx_space_group_comment
;
The symmetry employed for this shelxl refinement is uniquely defined
by the following loop, which should always be used as a source of
symmetry information in preference to the above space-group names.
They are only intended as comments.
;
_shelx_estimated_absorpt_t_max 0.929
_shelx_estimated_absorpt_t_min 0.864
_olex2_refinement_description
;
1. Twinned data refinement
 Scales: 0.625(6)
 0.375(6)
2. Fixed Uiso
 At 1.2 times of:
  All C(H) groups, All C(H,H) groups
 At 1.5 times of:
  All C(H,H,H) groups
3. Restrained distances
 C32-C31
 1.5 with sigma of 0.02
 C32-C33
 1.34 with sigma of 0.02
 C33-C31
 2.5 with sigma of 0.02
 C30-C29
 1.5 with sigma of 0.02
 C29-C28
 1.34 with sigma of 0.02
 C28-C30
 2.5 with sigma of 0.02
4. Uiso/Uaniso restraints and constraints
Uanis(C30) \\sim Ueq, Uanis(C29) \\sim Ueq, Uanis(C28) \\sim Ueq, Uanis(C32)
\\sim Ueq, Uanis(C31) \\sim Ueq, Uanis(C33) \\sim Ueq: with sigma of 0.05 and
sigma for terminal atoms of 0.1
5. Others
 Fixed Sof: C28(0.5) H28A(0.5) H28B(0.5) C29(0.5) H29(0.5) C30(0.5) H30A(0.5)
 H30B(0.5) H30C(0.5)
6.a Riding coordinates:
 C31(H31A,H31B,H31C)
6.b Aromatic/amide H refined with riding coordinates:
 C1(H1), C2(H2), C3(H3), C5(H5), C6(H6), C8(H8), C9(H9), C10(H10), C11(H11),
 C12(H12), C13(H13), C14(H14), C15(H15), C17(H17), C18(H18), C19(H19), C20(H20),
  C21(H21), C22(H22), C23(H23), C26(H26), C29(H29), C32(H32)
6.c X=CH2 refined with riding coordinates:
 C27(H27A,H27B), C28(H28A,H28B), C33(H33A,H33B)
6.d Idealised Me refined as rotating group:
 C25(H25A,H25B,H25C), C30(H30A,H30B,H30C)
;
_olex2_submission_special_instructions 'No special instructions were received'

loop_
_space_group_symop_operation_xyz
'x, y, z'
'-x, -y, -z'

loop_
_atom_site_label
_atom_site_type_symbol
_atom_site_fract_x
_atom_site_fract_y
_atom_site_fract_z
_atom_site_U_iso_or_equiv
_atom_site_adp_type
_atom_site_occupancy
_atom_site_site_symmetry_order
_atom_site_calc_flag
_atom_site_refinement_flags_posn
_atom_site_refinement_flags_adp
_atom_site_refinement_flags_occupancy
_atom_site_disorder_assembly
_atom_site_disorder_group
Cu1 Cu 0.500000 0.500000 1.000000 0.0289(4) Uani 1 2 d S T P . .
Cu2 Cu 1.000000 0.500000 0.000000 0.0283(4) Uani 1 2 d S T P . .
Si1 Si 0.7841(2) 0.5849(2) 0.7853(2) 0.0307(5) Uani 1 1 d . . . . .
F1 F 0.6664(4) 0.5523(5) 0.8873(4) 0.0360(12) Uani 1 1 d . . . . .
F2 F 0.7281(5) 0.7275(5) 0.7912(5) 0.0423(13) Uani 1 1 d . . . . .
F3 F 0.8641(4) 0.5310(5) 0.8931(5) 0.0401(13) Uani 1 1 d . . . . .
F4 F 0.8371(5) 0.4383(5) 0.7864(5) 0.0404(13) Uani 1 1 d . . . . .
F5 F 0.7008(5) 0.6351(5) 0.6852(5) 0.0428(13) Uani 1 1 d . . . . .
F6 F 0.9029(5) 0.6102(5) 0.6899(5) 0.0431(13) Uani 1 1 d . . . . .
N1 N 0.9108(8) 0.4072(9) 0.1401(7) 0.046(2) Uani 1 1 d . . . . .
N2 N 0.8068(8) 0.3492(9) 0.3120(7) 0.046(2) Uani 1 1 d . . . . .
N3 N 0.5476(8) 0.3969(9) 0.7318(8) 0.049(2) Uani 1 1 d . . . . .
N4 N 0.4835(8) 0.4645(9) 0.8746(7) 0.044(2) Uani 1 1 d . . . . .
N5 N 0.3943(7) 0.6775(8) 0.9376(7) 0.0431(19) Uani 1 1 d . . . . .
N6 N 0.2305(7) 0.8470(7) 0.9283(8) 0.045(2) Uani 1 1 d . . . . .
N7 N 0.8978(7) 0.6574(8) 0.0302(8) 0.045(2) Uani 1 1 d . . . . .
N8 N 0.7334(7) 0.8214(8) 0.0360(8) 0.049(2) Uani 1 1 d . . . . .
C1 C 0.8758(9) 0.4185(10) 0.2405(9) 0.043(2) Uani 1 1 d . . . . .
H1 H 0.896341 0.468671 0.260211 0.052 Uiso 1 1 calc R . . . .
C2 C 0.8601(10) 0.3265(12) 0.1470(10) 0.055(3) Uani 1 1 d . . . . .
H2 H 0.870183 0.298969 0.088150 0.066 Uiso 1 1 calc R . . . .
C3 C 0.7952(12) 0.2949(12) 0.2502(10) 0.059(3) Uani 1 1 d . . . . .
H3 H 0.748711 0.243554 0.276470 0.070 Uiso 1 1 calc R . . . .
C4 C 0.7446(10) 0.3525(11) 0.4218(9) 0.048(2) Uani 1 1 d . . . . .
C5 C 0.7953(10) 0.3716(11) 0.4885(9) 0.050(3) Uani 1 1 d . . . . .
H5 H 0.874427 0.375855 0.462424 0.060 Uiso 1 1 calc R . . . .
C6 C 0.7335(10) 0.3842(11) 0.5902(10) 0.052(3) Uani 1 1 d . . . . .
H6 H 0.768281 0.398182 0.634503 0.062 Uiso 1 1 calc R . . . .
C7 C 0.6157(10) 0.3759(10) 0.6285(9) 0.045(2) Uani 1 1 d . . . . .
C8 C 0.5694(10) 0.3513(11) 0.5651(9) 0.050(3) Uani 1 1 d . . . . .
H8 H 0.492632 0.341513 0.593052 0.060 Uiso 1 1 calc R . . . .
C9 C 0.6313(10) 0.3405(11) 0.4619(9) 0.050(3) Uani 1 1 d . . . . .
H9 H 0.596899 0.324991 0.418510 0.060 Uiso 1 1 calc R . . . .
C10 C 0.5637(9) 0.4574(9) 0.7810(9) 0.043(2) Uani 1 1 d . . . . .
H10 H 0.625725 0.491806 0.752351 0.052 Uiso 1 1 calc R . . . .
C11 C 0.4126(11) 0.4060(14) 0.8824(11) 0.063(3) Uani 1 1 d . . . . .
H11 H 0.345525 0.396892 0.941217 0.076 Uiso 1 1 calc R . . . .
C12 C 0.4472(13) 0.3620(14) 0.7982(12) 0.072(4) Uani 1 1 d . . . . .
H12 H 0.411955 0.317588 0.786259 0.086 Uiso 1 1 calc R . . . .
C13 C 0.2864(7) 0.7245(8) 0.9933(8) 0.0313(18) Uani 1 1 d . . . . .
H13 H 0.252427 0.680739 1.066706 0.038 Uiso 1 1 calc R . . . .
C14 C 0.3093(9) 0.8762(10) 0.8275(9) 0.047(2) Uani 1 1 d . . . . .
H14 H 0.296797 0.953889 0.766347 0.056 Uiso 1 1 calc R . . . .
C15 C 0.4079(9) 0.7702(10) 0.8351(10) 0.046(2) Uani 1 1 d . . . . .
H15 H 0.477005 0.761209 0.777453 0.056 Uiso 1 1 calc R . . . .
C16 C 0.1138(8) 0.9247(9) 0.9652(10) 0.044(2) Uani 1 1 d . . . . .
C17 C 0.0800(12) 0.9170(12) 1.0745(11) 0.067(4) Uani 1 1 d . . . . .
H17 H 0.134856 0.858371 1.127290 0.080 Uiso 1 1 calc R . . . .
C18 C -0.0312(11) 0.9917(12) 1.1111(11) 0.060(3) Uani 1 1 d . . . . .
H18 H -0.052264 0.986796 1.187896 0.072 Uiso 1 1 calc R . . . .
C19 C 0.7953(8) 0.7333(8) -0.0097(8) 0.035(2) Uani 1 1 d . . . . .
H19 H 0.768125 0.726531 -0.064551 0.042 Uiso 1 1 calc R . . . .
C20 C 0.8046(10) 0.8020(11) 0.1092(11) 0.056(3) Uani 1 1 d . . . . .
H20 H 0.786391 0.850511 0.153100 0.067 Uiso 1 1 calc R . . . .
C21 C 0.9058(10) 0.6993(9) 0.1051(9) 0.048(2) Uani 1 1 d . . . . .
H21 H 0.970883 0.662731 0.146931 0.057 Uiso 1 1 calc R . . . .
C22 C 0.5646(11) 0.9283(14) -0.0661(13) 0.078(5) Uani 1 1 d . . . . .
H22 H 0.609338 0.882359 -0.115027 0.094 Uiso 1 1 calc R . . . .
C23 C 0.5548(12) 0.9867(14) 0.0796(14) 0.079(5) Uani 1 1 d . . . . .
H23 H 0.594147 0.980694 0.133325 0.095 Uiso 1 1 calc R . . . .
C24 C 0.6140(8) 0.9134(8) 0.0168(9) 0.038(2) Uani 1 1 d . . . . .
C25 C 0.875(5) 0.630(3) 0.418(2) 0.24(2) Uani 1 1 d . . . . .
H25A H 0.915642 0.562336 0.482225 0.365 Uiso 1 1 calc GR . . . .
H25B H 0.890046 0.598291 0.358365 0.365 Uiso 1 1 calc GR . . . .
H25C H 0.786758 0.661120 0.444333 0.365 Uiso 1 1 calc GR . . . .
C26 C 0.923(2) 0.732(2) 0.3724(17) 0.112(7) Uani 1 1 d . . . . .
H26 H 0.980092 0.740072 0.304439 0.135 Uiso 1 1 calc R . . . .
C27 C 0.888(3) 0.812(3) 0.422(2) 0.162(11) Uani 1 1 d . . . . .
H27A H 0.830468 0.805672 0.490454 0.194 Uiso 1 1 calc R . . . .
H27B H 0.920481 0.876048 0.390674 0.194 Uiso 1 1 calc R . . . .
C28 C 0.536(7) 0.980(8) 0.528(9) 0.26(5) Uani 0.5 1 d D U . A 2
H28A H 0.461728 0.977027 0.524584 0.313 Uiso 0.5 1 calc R . . A 2
H28B H 0.611530 0.921623 0.507717 0.313 Uiso 0.5 1 calc R . . A 2
C29 C 0.533(6) 1.066(8) 0.560(7) 0.20(3) Uani 0.5 1 d D U . A 2
H29 H 0.607569 1.067141 0.562354 0.243 Uiso 0.5 1 calc R . . A 2
C30 C 0.415(8) 1.160(7) 0.592(7) 0.28(5) Uani 0.5 1 d D U . A 2
H30A H 0.362360 1.197434 0.534464 0.414 Uiso 0.5 1 calc GR . . A 2
H30B H 0.432012 1.224403 0.596649 0.414 Uiso 0.5 1 calc GR . . A 2
H30C H 0.373983 1.118661 0.666138 0.414 Uiso 0.5 1 calc GR . . A 2
C31 C 0.906(4) 0.922(3) 0.612(4) 0.25(2) Uani 1 1 d D U . . .
H31A H 0.910694 0.992423 0.539751 0.379 Uiso 1 1 d R . . . .
H31B H 0.837214 0.901683 0.617561 0.379 Uiso 1 1 d R . . . .
H31C H 0.981254 0.856803 0.604181 0.379 Uiso 1 1 d R . . . .
C32 C 0.863(3) 0.957(4) 0.714(3) 0.215(19) Uani 1 1 d D U . . .
H32 H 0.902141 0.899073 0.778804 0.258 Uiso 1 1 calc R . . . .
C33 C 0.776(5) 1.060(4) 0.724(4) 0.36(4) Uani 1 1 d D U . . .
H33A H 0.734365 1.120400 0.661650 0.431 Uiso 1 1 calc R . . . .
H33B H 0.755399 1.073767 0.793115 0.431 Uiso 1 1 calc R . . . .

loop_
_atom_site_aniso_label
_atom_site_aniso_U_11
_atom_site_aniso_U_22
_atom_site_aniso_U_33
_atom_site_aniso_U_23
_atom_site_aniso_U_13
_atom_site_aniso_U_12
Cu1 0.0153(7) 0.0251(7) 0.0467(9) -0.0223(7) -0.0040(6) 0.0013(5)
Cu2 0.0145(7) 0.0249(7) 0.0449(9) -0.0209(6) -0.0036(6) 0.0011(5)
Si1 0.0192(10) 0.0294(12) 0.0441(13) -0.0194(11) -0.0030(10) -0.0043(9)
F1 0.019(2) 0.037(3) 0.048(3) -0.023(2) 0.001(2) -0.003(2)
F2 0.033(3) 0.029(3) 0.063(4) -0.021(2) -0.017(2) 0.002(2)
F3 0.023(2) 0.039(3) 0.061(3) -0.024(3) -0.014(2) -0.002(2)
F4 0.027(3) 0.033(3) 0.063(3) -0.029(3) -0.002(2) -0.003(2)
F5 0.034(3) 0.046(3) 0.050(3) -0.019(3) -0.013(2) -0.010(2)
F6 0.028(3) 0.051(3) 0.053(3) -0.023(3) 0.001(2) -0.017(2)
N1 0.033(4) 0.061(6) 0.047(5) -0.020(4) -0.008(4) -0.017(4)
N2 0.046(5) 0.053(5) 0.043(5) -0.023(4) -0.002(4) -0.020(4)
N3 0.041(5) 0.056(5) 0.051(5) -0.027(4) 0.000(4) -0.016(4)
N4 0.036(4) 0.060(5) 0.045(5) -0.026(4) 0.001(4) -0.022(4)
N5 0.023(4) 0.037(4) 0.056(5) -0.023(4) 0.000(3) 0.002(3)
N6 0.030(4) 0.032(4) 0.058(5) -0.022(4) 0.004(4) -0.001(3)
N7 0.030(4) 0.037(4) 0.069(6) -0.034(4) -0.016(4) 0.008(3)
N8 0.027(4) 0.044(5) 0.078(6) -0.044(5) -0.021(4) 0.015(4)
C1 0.034(5) 0.052(6) 0.052(6) -0.029(5) -0.002(4) -0.016(4)
C2 0.046(6) 0.071(8) 0.050(6) -0.023(6) -0.003(5) -0.024(6)
C3 0.070(8) 0.075(8) 0.060(7) -0.033(6) 0.003(6) -0.050(7)
C4 0.040(6) 0.054(6) 0.050(6) -0.026(5) 0.003(4) -0.015(5)
C5 0.039(6) 0.065(7) 0.054(6) -0.026(5) 0.001(5) -0.026(5)
C6 0.045(6) 0.059(7) 0.060(7) -0.029(6) -0.006(5) -0.019(5)
C7 0.041(6) 0.050(6) 0.047(6) -0.023(5) 0.001(4) -0.018(5)
C8 0.044(6) 0.055(7) 0.057(6) -0.031(5) 0.006(5) -0.022(5)
C9 0.050(6) 0.057(7) 0.051(6) -0.023(5) -0.001(5) -0.027(5)
C10 0.035(5) 0.042(5) 0.054(6) -0.023(5) -0.005(4) -0.011(4)
C11 0.047(7) 0.093(10) 0.073(8) -0.052(7) 0.012(6) -0.037(7)
C12 0.074(9) 0.095(10) 0.075(8) -0.050(8) 0.019(7) -0.056(8)
C13 0.009(3) 0.026(4) 0.050(5) -0.018(4) -0.001(3) 0.002(3)
C14 0.037(5) 0.038(5) 0.057(6) -0.019(5) -0.003(4) -0.008(4)
C15 0.030(5) 0.045(6) 0.067(7) -0.030(5) -0.016(5) -0.001(4)
C16 0.022(4) 0.032(5) 0.080(7) -0.034(5) -0.002(4) -0.001(4)
C17 0.054(7) 0.055(7) 0.066(8) -0.026(6) -0.020(6) 0.012(6)
C18 0.044(6) 0.064(8) 0.059(7) -0.025(6) -0.007(5) -0.006(6)
C19 0.024(4) 0.032(5) 0.053(5) -0.029(4) -0.010(4) 0.003(4)
C20 0.039(6) 0.061(7) 0.077(8) -0.045(6) -0.018(5) 0.001(5)
C21 0.049(6) 0.034(5) 0.062(6) -0.027(5) -0.012(5) -0.004(5)
C22 0.041(7) 0.081(9) 0.107(11) -0.069(9) -0.029(7) 0.030(6)
C23 0.046(7) 0.080(9) 0.114(11) -0.070(9) -0.040(7) 0.029(7)
C24 0.023(4) 0.032(5) 0.069(6) -0.039(5) -0.012(4) 0.006(4)
C25 0.54(8) 0.18(3) 0.071(14) -0.036(16) 0.01(2) -0.23(4)
C26 0.121(16) 0.122(17) 0.085(12) -0.049(12) -0.027(11) -0.017(13)
C27 0.21(3) 0.13(2) 0.105(17) -0.024(16) -0.033(19) -0.04(2)
C28 0.16(8) 0.23(8) 0.26(9) -0.03(6) 0.01(6) -0.05(6)
C29 0.21(5) 0.18(5) 0.22(5) -0.05(4) -0.03(4) -0.09(4)
C30 0.35(9) 0.29(8) 0.27(8) -0.03(6) -0.02(6) -0.27(7)
C31 0.30(5) 0.13(3) 0.31(5) -0.09(3) 0.01(4) -0.09(3)
C32 0.14(2) 0.23(4) 0.23(3) 0.01(3) -0.03(2) -0.12(3)
C33 0.33(6) 0.24(5) 0.32(6) 0.09(4) -0.13(5) -0.09(5)

loop_
_atom_type_symbol
_atom_type_description
_atom_type_scat_dispersion_real
_atom_type_scat_dispersion_imag
_atom_type_scat_source
C C 0.0033 0.0016 'International Tables Vol C Tables 4.2.6.8 and 6.1.1.4'
H H 0.0000 0.0000 'International Tables Vol C Tables 4.2.6.8 and 6.1.1.4'
Cu Cu 0.3201 1.2651 'International Tables Vol C Tables 4.2.6.8 and 6.1.1.4'
F F 0.0171 0.0103 'International Tables Vol C Tables 4.2.6.8 and 6.1.1.4'
N N 0.0061 0.0033 'International Tables Vol C Tables 4.2.6.8 and 6.1.1.4'
Si Si 0.0817 0.0704 'International Tables Vol C Tables 4.2.6.8 and 6.1.1.4'

loop_
_geom_angle_atom_site_label_1
_geom_angle_atom_site_label_2
_geom_angle_atom_site_label_3
_geom_angle
_geom_angle_site_symmetry_1
_geom_angle_site_symmetry_3
_geom_angle_publ_flag
F1 Cu1 F1 180.0 2_667 . ?
N4 Cu1 F1 90.7(3) 2_667 . ?
N4 Cu1 F1 90.7(3) . 2_667 ?
N4 Cu1 F1 89.3(3) . . ?
N4 Cu1 F1 89.3(3) 2_667 2_667 ?
N4 Cu1 N4 180.0 . 2_667 ?
N5 Cu1 F1 88.8(3) 2_667 2_667 ?
N5 Cu1 F1 88.8(3) . . ?
N5 Cu1 F1 91.2(3) . 2_667 ?
N5 Cu1 F1 91.2(3) 2_667 . ?
N5 Cu1 N4 91.7(4) 2_667 2_667 ?
N5 Cu1 N4 88.3(4) 2_667 . ?
N5 Cu1 N4 91.7(4) . . ?
N5 Cu1 N4 88.3(4) . 2_667 ?
N5 Cu1 N5 180.0 . 2_667 ?
F3 Cu2 F3 180.0(3) 2_766 1_554 ?
N1 Cu2 F3 89.5(3) . 1_554 ?
N1 Cu2 F3 89.5(3) 2_765 2_766 ?
N1 Cu2 F3 90.5(3) . 2_766 ?
N1 Cu2 F3 90.5(3) 2_765 1_554 ?
N1 Cu2 N1 180.0 2_765 . ?
N1 Cu2 N7 90.5(4) 2_765 2_765 ?
N1 Cu2 N7 90.5(4) . . ?
N1 Cu2 N7 89.5(4) 2_765 . ?
N1 Cu2 N7 89.5(4) . 2_765 ?
N7 Cu2 F3 86.9(3) 2_765 1_554 ?
N7 Cu2 F3 86.9(3) . 2_766 ?
N7 Cu2 F3 93.1(3) 2_765 2_766 ?
N7 Cu2 F3 93.1(3) . 1_554 ?
N7 Cu2 N7 180.0 . 2_765 ?
F1 Si1 F3 87.8(3) . . ?
F2 Si1 F1 89.3(3) . . ?
F2 Si1 F3 89.1(3) . . ?
F2 Si1 F4 177.0(3) . . ?
F4 Si1 F1 88.0(3) . . ?
F4 Si1 F3 89.5(3) . . ?
F5 Si1 F1 89.4(3) . . ?
F5 Si1 F2 91.2(3) . . ?
F5 Si1 F3 177.2(3) . . ?
F5 Si1 F4 90.1(3) . . ?
F6 Si1 F1 177.3(3) . . ?
F6 Si1 F2 92.4(3) . . ?
F6 Si1 F3 90.2(3) . . ?
F6 Si1 F4 90.2(3) . . ?
F6 Si1 F5 92.6(3) . . ?
Si1 F1 Cu1 169.1(3) . . ?
Si1 F3 Cu2 162.9(3) . 1_556 ?
C1 N1 Cu2 128.0(8) . . ?
C1 N1 C2 105.7(9) . . ?
C2 N1 Cu2 125.9(7) . . ?
C1 N2 C3 106.0(8) . . ?
C1 N2 C4 124.5(9) . . ?
C3 N2 C4 128.6(9) . . ?
C10 N3 C7 126.8(9) . . ?
C10 N3 C12 106.7(9) . . ?
C12 N3 C7 126.5(9) . . ?
C10 N4 Cu1 126.4(7) . . ?
C10 N4 C11 103.9(9) . . ?
C11 N4 Cu1 126.7(8) . . ?
C13 N5 Cu1 121.7(7) . . ?
C13 N5 C15 106.9(8) . . ?
C15 N5 Cu1 131.3(6) . . ?
C13 N6 C14 107.7(8) . . ?
C13 N6 C16 123.4(8) . . ?
C14 N6 C16 128.8(9) . . ?
C19 N7 Cu2 122.8(7) . . ?
C19 N7 C21 106.6(8) . . ?
C21 N7 Cu2 129.9(7) . . ?
C19 N8 C20 106.5(8) . . ?
C19 N8 C24 125.9(8) . . ?
C20 N8 C24 127.5(8) . . ?
N1 C1 N2 111.4(9) . . ?
C3 C2 N1 108.3(10) . . ?
C2 C3 N2 108.5(10) . . ?
C5 C4 N2 120.3(9) . . ?
C9 C4 N2 120.2(10) . . ?
C9 C4 C5 119.4(10) . . ?
C6 C5 C4 121.4(10) . . ?
C5 C6 C7 118.5(10) . . ?
C6 C7 N3 118.5(9) . . ?
C8 C7 N3 121.9(9) . . ?
C8 C7 C6 119.6(10) . . ?
C7 C8 C9 121.6(10) . . ?
C8 C9 C4 119.4(10) . . ?
N4 C10 N3 112.5(9) . . ?
C12 C11 N4 112.8(11) . . ?
C11 C12 N3 104.1(10) . . ?
N5 C13 N6 109.5(8) . . ?
C15 C14 N6 105.2(10) . . ?
C14 C15 N5 110.7(10) . . ?
C17 C16 N6 120.8(10) . . ?
C17 C16 C18 118.9(10) . 2_577 ?
C18 C16 N6 120.3(10) 2_577 . ?
C16 C17 C18 121.5(11) . . ?
C17 C18 C16 119.6(11) . 2_577 ?
N7 C19 N8 112.0(8) . . ?
C21 C20 N8 106.2(9) . . ?
C20 C21 N7 108.6(10) . . ?
C24 C22 C23 118.7(11) . 2_675 ?
C24 C23 C22 120.4(12) . 2_675 ?
C22 C24 N8 119.4(8) . . ?
C22 C24 C23 120.6(10) . . ?
C23 C24 N8 120.0(9) . . ?
C27 C26 C25 122(3) . . ?
C28 C29 C30 122(3) . . ?
C33 C32 C31 126(3) . . ?

loop_
_geom_bond_atom_site_label_1
_geom_bond_atom_site_label_2
_geom_bond_distance
_geom_bond_site_symmetry_2
_geom_bond_publ_flag
Cu1 F1 2.307(5) . ?
Cu1 F1 2.307(5) 2_667 ?
Cu1 N4 2.012(8) . ?
Cu1 N4 2.012(8) 2_667 ?
Cu1 N5 1.992(8) 2_667 ?
Cu1 N5 1.992(8) . ?
Cu2 F3 2.346(5) 1_554 ?
Cu2 F3 2.346(5) 2_766 ?
Cu2 N1 1.996(9) . ?
Cu2 N1 1.996(9) 2_765 ?
Cu2 N7 1.998(8) 2_765 ?
Cu2 N7 1.998(8) . ?
Si1 F1 1.706(5) . ?
Si1 F2 1.682(5) . ?
Si1 F3 1.716(6) . ?
Si1 F4 1.698(5) . ?
Si1 F5 1.671(6) . ?
Si1 F6 1.656(6) . ?
N1 C1 1.318(13) . ?
N1 C2 1.404(15) . ?
N2 C1 1.356(13) . ?
N2 C3 1.372(14) . ?
N2 C4 1.424(13) . ?
N3 C7 1.434(13) . ?
N3 C10 1.331(13) . ?
N3 C12 1.404(15) . ?
N4 C10 1.330(13) . ?
N4 C11 1.353(14) . ?
N5 C13 1.320(11) . ?
N5 C15 1.375(14) . ?
N6 C13 1.381(12) . ?
N6 C14 1.388(13) . ?
N6 C16 1.423(12) . ?
N7 C19 1.310(12) . ?
N7 C21 1.378(13) . ?
N8 C19 1.338(11) . ?
N8 C20 1.393(14) . ?
N8 C24 1.439(11) . ?
C2 C3 1.333(16) . ?
C4 C5 1.398(15) . ?
C4 C9 1.388(15) . ?
C5 C6 1.365(15) . ?
C6 C7 1.423(15) . ?
C7 C8 1.368(15) . ?
C8 C9 1.374(15) . ?
C11 C12 1.345(17) . ?
C14 C15 1.354(14) . ?
C16 C17 1.347(17) . ?
C16 C18 1.396(16) 2_577 ?
C17 C18 1.366(17) . ?
C20 C21 1.367(15) . ?
C22 C23 1.405(16) 2_675 ?
C22 C24 1.333(16) . ?
C23 C24 1.352(15) . ?
C25 C26 1.49(3) . ?
C26 C27 1.31(3) . ?
C28 C29 1.34(2) . ?
C29 C30 1.51(2) . ?
C31 C32 1.481(19) . ?
C32 C33 1.314(19) . ?

loop_
_twin_individual_id
_twin_individual_mass_fraction_refined
1 0.625(6)
2 0.375(6)
